data_4312666
loop_
_publ_author_name
'Chizu Shimokawa'
'Seiji Yokota'
'Yoshimitsu Tachi'
'Nagatoshi Nishiwaki'
'Masahiro Ariga'
'Shinobu Itoh'

_publ_section_title
;
 Substituent Effects of \b-Diketiminate Ligands on the Structure and
 Physicochemical Properties of Copper(II) Complexes
;
_journal_name_full 'Inorganic Chemistry'
_journal_page_first 8395
_journal_page_last 8405
_journal_paper_doi 10.1021/ic0344766
_journal_volume 42
_journal_year 2003
_chemical_formula_moiety 'C30 H24 Cu N6 O4 '
_chemical_formula_sum 'C30 H24 Cu N6 O4'
_chemical_formula_weight 596.10
_space_group_IT_number 15
_symmetry_cell_setting monoclinic
_symmetry_Int_Tables_number 15
_symmetry_space_group_name_Hall '-C 2yc'
_symmetry_space_group_name_H-M 'C 1 2/c 1'
_cell_angle_alpha 90
_cell_angle_beta 102.931(3)
_cell_angle_gamma 90
_cell_formula_units_Z 4
_cell_length_a 7.6143(4)
_cell_length_b 23.016(2)
_cell_length_c 14.995(1)
_cell_measurement_reflns_used 14657
_cell_measurement_temperature 158.1
_cell_measurement_theta_max 27.5
_cell_measurement_theta_min 2.3
_cell_volume 2561.2(3)
_computing_cell_refinement PROCESS-AUTO
_computing_data_collection PROCESS-AUTO
_computing_data_reduction CrystalStructure
_computing_molecular_graphics ORTEP3
_computing_publication_material 'CrystalStructure Ver. 3.10'
_computing_structure_refinement CRYSTALS
_computing_structure_solution SIR92
_diffrn_detector_area_resol_mean 10.00
_diffrn_measured_fraction_theta_full 0.9898
_diffrn_measured_fraction_theta_max 0.9898
_diffrn_measurement_device_type 'Rigaku RAXIS-RAPID'
_diffrn_measurement_method \w
_diffrn_radiation_type 'Mo K\a'
_diffrn_radiation_wavelength 0.7107
_diffrn_reflns_av_R_equivalents 0.041
_diffrn_reflns_limit_h_max 9
_diffrn_reflns_limit_h_min -9
_diffrn_reflns_limit_k_max 29
_diffrn_reflns_limit_k_min -29
_diffrn_reflns_limit_l_max 19
_diffrn_reflns_limit_l_min -19
_diffrn_reflns_number 11885
_diffrn_reflns_theta_full 27.59
_diffrn_reflns_theta_max 27.59
_exptl_absorpt_coefficient_mu 0.904
_exptl_absorpt_correction_T_max 0.914
_exptl_absorpt_correction_T_min 0.647
_exptl_crystal_colour green
_exptl_crystal_density_diffrn 1.546
_exptl_crystal_density_method 'not measured'
_exptl_crystal_description block
_exptl_crystal_F_000 1228.00
_exptl_crystal_size_max 0.20
_exptl_crystal_size_mid 0.10
_exptl_crystal_size_min 0.10
_refine_diff_density_max 0.43
_refine_diff_density_min -0.51
_refine_ls_extinction_coef -29.0(8)
_refine_ls_extinction_method 'Larson (1970) Crystallographic Computing eq. 22'
_refine_ls_goodness_of_fit_ref 1.039
_refine_ls_hydrogen_treatment refall
_refine_ls_number_parameters 199
_refine_ls_number_reflns 2443
_refine_ls_R_factor_gt 0.0300
_refine_ls_shift/su_max 0.0000
_refine_ls_structure_factor_coef F
_refine_ls_weighting_details 'w = 1/[0.0005Fo^2^ + 3.0000\s^2^(Fo) + 0.2000]'
_refine_ls_weighting_scheme calc
_refine_ls_wR_factor_ref 0.0420
_reflns_number_gt 2443
_reflns_number_total 2936
_reflns_threshold_expression F^2^>2.0\s(F^2^)
_cod_data_source_file ic0344766si20030507_070735_07.cif
_cod_data_source_block '_[Cu(II)NO2LPh]'
_cod_original_formula_sum 'C30 H24 Cu N6 O4 '
_cod_database_code 4312666

loop_
_symmetry_equiv_pos_as_xyz
x,y,z
-x,-y,-z
x+1/2,y+1/2,z
-x+1/2,-y+1/2,-z
-x,y,-z+1/2
x,-y,z+1/2
-x+1/2,y+1/2,-z+1/2
x+1/2,-y+1/2,z+1/2

loop_
_atom_site_label
_atom_site_type_symbol
_atom_site_fract_x
_atom_site_fract_y
_atom_site_fract_z
_atom_site_U_iso_or_equiv
_atom_site_adp_type
_atom_site_occupancy
_atom_site_symmetry_multiplicity
_atom_site_calc_flag
_atom_site_refinement_flags
_atom_site_disorder_assembly
_atom_site_disorder_group
Cu1 Cu 0.5000 0.06259(2) 0.2500 0.01135(9) Uani 1.00 1 d . . .
O1 O 1.0833(2) 0.10447(7) 0.5148(1) 0.0195(4) Uani 1.00 1 d . . .
O2 O 1.1604(2) 0.02474(7) 0.4570(1) 0.0201(4) Uani 1.00 1 d . . .
N1 N 0.6075(2) 0.11720(8) 0.3456(1) 0.0117(4) Uani 1.00 1 d . . .
N2 N 0.7051(2) 0.00904(8) 0.2692(1) 0.0119(4) Uani 1.00 1 d . . .
N3 N 1.0526(2) 0.06466(9) 0.4582(1) 0.0138(4) Uani 1.00 1 d . . .
C1 C 0.8849(3) 0.0648(1) 0.3911(1) 0.0129(5) Uani 1.00 1 d . . .
C2 C 0.7682(3) 0.1104(1) 0.3981(1) 0.0131(5) Uani 1.00 1 d . . .
C3 C 0.8538(3) 0.0166(1) 0.3312(1) 0.0129(5) Uani 1.00 1 d . . .
C4 C 0.5064(3) 0.1669(1) 0.3605(1) 0.0131(5) Uani 1.00 1 d . . .
C5 C 0.5857(3) 0.2213(1) 0.3801(1) 0.0153(5) Uani 1.00 1 d . . .
C6 C 0.4822(3) 0.2677(1) 0.3970(1) 0.0179(6) Uani 1.00 1 d . . .
C7 C 0.2998(3) 0.2615(1) 0.3928(2) 0.0199(6) Uani 1.00 1 d . . .
C8 C 0.2198(3) 0.2076(1) 0.3708(2) 0.0207(6) Uani 1.00 1 d . . .
C9 C 0.3218(3) 0.1606(1) 0.3543(1) 0.0165(5) Uani 1.00 1 d . . .
C10 C 0.6829(3) -0.0432(1) 0.2168(1) 0.0125(5) Uani 1.00 1 d . . .
C11 C 0.7494(3) -0.0963(1) 0.2534(1) 0.0156(5) Uani 1.00 1 d . . .
C12 C 0.7176(3) -0.1460(1) 0.2000(2) 0.0184(6) Uani 1.00 1 d . . .
C13 C 0.6161(3) -0.1430(1) 0.1103(1) 0.0165(5) Uani 1.00 1 d . . .
C14 C 0.5477(3) -0.0904(1) 0.0748(1) 0.0151(5) Uani 1.00 1 d . . .
C15 C 0.5808(3) -0.0406(1) 0.1272(1) 0.0135(5) Uani 1.00 1 d . . .
H1 H 0.8087(3) 0.1390(1) 0.4445(1) 0.015(1) Uiso 1.00 1 c . . .
H2 H 0.9467(3) -0.0120(1) 0.3360(1) 0.015(1) Uiso 1.00 1 c . . .
H3 H 0.7112(3) 0.2264(1) 0.3819(1) 0.018(1) Uiso 1.00 1 c . . .
H4 H 0.5381(3) 0.3049(1) 0.4122(1) 0.021(1) Uiso 1.00 1 c . . .
H5 H 0.2293(3) 0.2941(1) 0.4047(2) 0.024(1) Uiso 1.00 1 c . . .
H6 H 0.0937(3) 0.2027(1) 0.3670(2) 0.025(1) Uiso 1.00 1 c . . .
H7 H 0.2656(3) 0.1238(1) 0.3381(1) 0.019(1) Uiso 1.00 1 c . . .
H8 H 0.8172(3) -0.0986(1) 0.3151(1) 0.018(1) Uiso 1.00 1 c . . .
H9 H 0.7656(3) -0.1825(1) 0.2250(2) 0.021(1) Uiso 1.00 1 c . . .
H10 H 0.5948(3) -0.1774(1) 0.0735(1) 0.020(1) Uiso 1.00 1 c . . .
H11 H 0.4769(3) -0.0884(1) 0.0136(1) 0.018(1) Uiso 1.00 1 c . . .
H12 H 0.5339(3) -0.0039(1) 0.1021(1) 0.016(1) Uiso 1.00 1 c . . .

loop_
_atom_site_aniso_label
_atom_site_aniso_U_11
_atom_site_aniso_U_22
_atom_site_aniso_U_33
_atom_site_aniso_U_12
_atom_site_aniso_U_13
_atom_site_aniso_U_23
Cu1 0.0100(2) 0.0111(2) 0.0107(2) 0.0000 -0.0026(1) 0.0000
O1 0.0176(8) 0.0207(9) 0.0162(8) 0.0004(7) -0.0050(7) -0.0066(7)
O2 0.0121(8) 0.0218(9) 0.0230(9) 0.0052(6) -0.0032(7) -0.0035(7)
N1 0.0124(9) 0.0119(9) 0.0096(8) 0.0010(7) -0.0001(7) -0.0004(7)
N2 0.0119(9) 0.0125(9) 0.0103(8) 0.0003(7) 0.0004(7) -0.0001(7)
N3 0.0105(8) 0.0169(9) 0.0124(8) -0.0007(7) -0.0009(7) 0.0007(8)
C1 0.0096(9) 0.016(1) 0.0106(9) -0.0009(8) -0.0027(8) -0.0001(9)
C2 0.013(1) 0.014(1) 0.011(1) -0.0022(8) 0.0003(8) -0.0005(8)
C3 0.012(1) 0.015(1) 0.011(1) 0.0007(8) 0.0016(8) 0.0009(8)
C4 0.015(1) 0.015(1) 0.0076(9) 0.0027(8) -0.0004(8) 0.0016(8)
C5 0.015(1) 0.017(1) 0.013(1) -0.0001(9) -0.0008(8) -0.0003(9)
C6 0.021(1) 0.017(1) 0.014(1) 0.0012(9) 0.0004(9) -0.0020(9)
C7 0.024(1) 0.019(1) 0.017(1) 0.008(1) 0.0056(9) 0.0018(9)
C8 0.016(1) 0.024(1) 0.022(1) 0.0022(9) 0.0054(9) 0.003(1)
C9 0.016(1) 0.018(1) 0.015(1) 0.0002(9) 0.0018(9) 0.0005(9)
C10 0.011(1) 0.014(1) 0.012(1) -0.0005(8) 0.0007(8) -0.0024(8)
C11 0.016(1) 0.017(1) 0.011(1) 0.0023(9) -0.0012(8) 0.0007(9)
C12 0.022(1) 0.015(1) 0.017(1) 0.0030(9) 0.0011(9) 0.0001(9)
C13 0.018(1) 0.017(1) 0.015(1) -0.0014(9) 0.0035(9) -0.0046(9)
C14 0.012(1) 0.021(1) 0.011(1) -0.0010(9) 0.0009(8) -0.0019(9)
C15 0.011(1) 0.015(1) 0.013(1) 0.0004(8) 0.0008(8) 0.0015(8)

loop_
_atom_type_symbol
_atom_type_description
_atom_type_scat_dispersion_real
_atom_type_scat_dispersion_imag
_atom_type_scat_source
C C 0.003 0.002
;
International Tables for Crystallography
(1992, Vol. C, Tables 4.2.6.8 and 6.1.1.4)
;
H H 0.000 0.000
;
International Tables for Crystallography
(1992, Vol. C, Table 6.1.1.4)
;
N N 0.006 0.003
;
International Tables for Crystallography
(1992, Vol. C, Tables 4.2.6.8 and 6.1.1.4)
;
O O 0.011 0.006
;
International Tables for Crystallography
(1992, Vol. C, Tables 4.2.6.8 and 6.1.1.4)
;
Cu Cu 0.320 1.265
;
International Tables for Crystallography
(1992, Vol. C, Tables 4.2.6.8 and 6.1.1.4)
;

loop_
_geom_angle_atom_site_label_1
_geom_angle_site_symmetry_1
_geom_angle_atom_site_label_2
_geom_angle_site_symmetry_2
_geom_angle_atom_site_label_3
_geom_angle_site_symmetry_3
_geom_angle
_geom_angle_publ_flag
N1 . Cu1 . N2 . 96.20(7) yes
Cu1 . N1 . C2 . 123.35(15) yes
Cu1 . N1 . C4 . 118.83(13) yes
C2 . N1 . C4 . 117.81(18) yes
Cu1 . N2 . C3 . 123.82(15) yes
Cu1 . N2 . C10 . 117.20(14) yes
C3 . N2 . C10 . 118.80(18) yes
O1 . N3 . O2 . 122.54(17) yes
O1 . N3 . C1 . 118.84(18) yes
O2 . N3 . C1 . 118.62(18) yes
N3 . C1 . C2 . 115.35(19) yes
N3 . C1 . C3 . 116.12(19) yes
C2 . C1 . C3 . 128.34(19) yes
N1 . C2 . C1 . 124.7(2) yes
N1 . C2 . H1 . 117.5(2) no
C1 . C2 . H1 . 117.8(2) no
N2 . C3 . C1 . 123.5(2) yes
N2 . C3 . H2 . 118.1(3) no
C1 . C3 . H2 . 118.4(3) no
N1 . C4 . C5 . 122.1(2) yes
N1 . C4 . C9 . 118.5(2) yes
C5 . C4 . C9 . 119.4(2) yes
C4 . C5 . C6 . 119.7(2) yes
C4 . C5 . H3 . 120.0(3) no
C6 . C5 . H3 . 120.3(3) no
C5 . C6 . C7 . 121.1(2) yes
C5 . C6 . H4 . 119.4(3) no
C7 . C6 . H4 . 119.5(3) no
C6 . C7 . C8 . 119.1(2) yes
C6 . C7 . H5 . 120.3(3) no
C8 . C7 . H5 . 120.5(3) no
C7 . C8 . C9 . 120.4(2) yes
C7 . C8 . H6 . 120.1(3) no
C9 . C8 . H6 . 119.5(3) no
C4 . C9 . C8 . 120.2(2) yes
C4 . C9 . H7 . 119.8(3) no
C8 . C9 . H7 . 120.0(3) no
N2 . C10 . C11 . 122.46(19) yes
N2 . C10 . C15 . 117.8(2) yes
C11 . C10 . C15 . 119.7(2) yes
C10 . C11 . C12 . 119.8(2) yes
C10 . C11 . H8 . 120.1(3) no
C12 . C11 . H8 . 120.1(3) no
C11 . C12 . C13 . 120.2(2) yes
C11 . C12 . H9 . 119.6(3) no
C13 . C12 . H9 . 120.2(3) no
C12 . C13 . C14 . 119.8(2) yes
C12 . C13 . H10 . 120.0(3) no
C14 . C13 . H10 . 120.2(3) no
C13 . C14 . C15 . 120.3(2) yes
C13 . C14 . H11 . 119.8(3) no
C15 . C14 . H11 . 119.9(3) no
C10 . C15 . C14 . 120.2(2) yes
C10 . C15 . H12 . 119.6(3) no
C14 . C15 . H12 . 120.1(3) no

loop_
_geom_bond_atom_site_label_1
_geom_bond_site_symmetry_1
_geom_bond_atom_site_label_2
_geom_bond_site_symmetry_2
_geom_bond_distance
_geom_bond_publ_flag
Cu1 . N1 . 1.9437(18) yes
Cu1 . N2 . 1.9595(18) yes
O1 . N3 . 1.235(2) yes
O2 . N3 . 1.235(2) yes
N1 . C2 . 1.308(3) yes
N1 . C4 . 1.424(3) yes
N2 . C3 . 1.306(3) yes
N2 . C10 . 1.427(3) yes
N3 . C1 . 1.438(3) yes
C1 . C2 . 1.396(3) yes
C1 . C3 . 1.412(3) yes
C2 . H1 . 0.957(3) no
C3 . H2 . 0.957(3) no
C4 . C5 . 1.392(3) yes
C4 . C9 . 1.395(3) yes
C5 . C6 . 1.385(3) yes
C5 . H3 . 0.957(3) no
C6 . C7 . 1.384(3) yes
C6 . H4 . 0.959(3) no
C7 . C8 . 1.387(3) yes
C7 . H5 . 0.963(3) no
C8 . C9 . 1.387(3) yes
C8 . H6 . 0.956(3) no
C9 . H7 . 0.957(3) no
C10 . C11 . 1.388(3) yes
C10 . C15 . 1.395(3) yes
C11 . C12 . 1.386(3) yes
C11 . H8 . 0.955(3) no
C12 . C13 . 1.395(3) yes
C12 . H9 . 0.957(3) no
C13 . C14 . 1.377(3) yes
C13 . H10 . 0.958(3) no
C14 . C15 . 1.381(3) yes
C14 . H11 . 0.956(3) no
C15 . H12 . 0.960(3) no

loop_
_geom_contact_atom_site_label_1
_geom_contact_site_symmetry_1
_geom_contact_atom_site_label_2
_geom_contact_site_symmetry_2
_geom_contact_distance
_geom_contact_publ_flag
Cu1 . N1 . 1.9437(18) yes
Cu1 . N1 5_655 1.9437(18) yes
Cu1 . N2 . 1.9595(18) yes
Cu1 . N2 5_655 1.9595(18) yes
Cu1 . C1 . 3.2079(19) yes
Cu1 . C1 5_655 3.2079(19) yes
Cu1 . C2 . 2.879(2) yes
Cu1 . C2 5_655 2.879(2) yes
Cu1 . C3 . 2.897(2) yes
Cu1 . C3 5_655 2.897(2) yes
Cu1 . C4 . 2.911(2) yes
Cu1 . C4 5_655 2.911(2) yes
Cu1 . C9 . 3.213(2) yes
Cu1 . C9 5_655 3.213(2) yes
Cu1 . C10 . 2.904(2) yes
Cu1 . C10 5_655 2.904(2) yes
Cu1 . C15 . 3.149(2) yes
Cu1 . C15 5_655 3.149(2) yes
Cu1 . H7 . 2.823(2) no
Cu1 . H7 5_655 2.823(2) no
Cu1 . H12 . 2.753(2) no
Cu1 . H12 5_655 2.753(2) no
O1 . O2 . 2.166(2) yes
O1 . O2 2_756 3.580(2) yes
O1 . N3 . 1.235(2) yes
O1 . C1 . 2.304(2) yes
O1 . C2 . 2.638(3) yes
O1 . C3 . 3.546(3) yes
O1 . C3 2_756 3.583(3) yes
O1 . C6 4_656 3.307(3) yes
O1 . C7 4_656 3.418(3) yes
O1 . C8 1_655 3.520(3) yes
O1 . C9 1_655 3.567(3) yes
O1 . C11 2_756 3.429(3) yes
O1 . C14 6_655 3.463(3) yes
O1 . H1 . 2.265(3) no
O1 . H2 2_756 3.133(3) no
O1 . H4 4_656 2.619(3) no
O1 . H5 4_656 2.858(3) no
O1 . H6 1_655 3.180(3) no
O1 . H7 1_655 3.285(3) no
O1 . H8 2_756 2.496(3) no
O1 . H11 6_655 3.024(3) no
O2 . N3 . 1.235(2) yes
O2 . N3 2_756 3.066(3) yes
O2 . C1 . 2.302(3) yes
O2 . C1 2_756 3.147(3) yes
O2 . C2 . 3.522(3) yes
O2 . C3 . 2.659(3) yes
O2 . C3 2_756 3.341(3) yes
O2 . C10 5_755 3.471(3) yes
O2 . C14 5_755 3.558(3) yes
O2 . C14 6_655 3.431(3) yes
O2 . C15 5_755 2.975(3) yes
O2 . H2 . 2.309(3) no
O2 . H2 2_756 3.394(3) no
O2 . H7 1_655 3.107(3) no
O2 . H11 6_655 2.785(3) no
O2 . H12 5_755 2.750(3) no
O2 . H12 6_655 3.207(3) no
N1 . N2 . 2.905(3) yes
N1 . C1 . 2.396(3) yes
N1 . C2 . 1.308(3) yes
N1 . C3 . 3.018(3) yes
N1 . C4 . 1.424(3) yes
N1 . C4 5_655 3.226(3) yes
N1 . C5 . 2.464(3) yes
N1 . C9 . 2.423(3) yes
N1 . C9 5_655 3.315(3) yes
N1 . H1 . 1.945(3) no
N1 . H3 . 2.655(3) no
N1 . H7 . 2.585(3) no
N1 . H7 5_655 3.120(3) no
N1 . H11 6_555 2.983(3) no
N1 . H12 5_655 3.149(3) no
N2 . C1 . 2.395(3) yes
N2 . C2 . 2.999(3) yes
N2 . C3 . 1.306(3) yes
N2 . C10 . 1.427(3) yes
N2 . C10 5_655 3.240(3) yes
N2 . C11 . 2.467(3) yes
N2 . C15 . 2.416(3) yes
N2 . C15 5_655 3.157(3) yes
N2 . H2 . 1.948(3) no
N2 . H2 5_755 3.410(3) no
N2 . H7 5_655 3.126(3) no
N2 . H8 . 2.659(3) no
N2 . H12 . 2.571(3) no
N2 . H12 5_655 2.948(3) no
N3 . C1 . 1.438(3) yes
N3 . C2 . 2.395(3) yes
N3 . C3 . 2.419(3) yes
N3 . C9 1_655 3.597(3) yes
N3 . H1 . 2.499(3) no
N3 . H2 . 2.541(3) no
N3 . H2 2_756 3.314(3) no
N3 . H6 1_655 3.502(3) no
N3 . H7 1_655 3.006(3) no
N3 . H8 2_756 3.411(3) no
N3 . H11 6_655 3.198(3) no
C1 . C2 . 1.396(3) yes
C1 . C3 . 1.412(3) yes
C1 . H1 . 2.027(3) no
C1 . H2 . 2.048(3) no
C1 . H7 1_655 3.451(3) no
C1 . H12 5_655 3.580(3) no
C2 . C3 . 2.527(3) yes
C2 . C4 . 2.341(3) yes
C2 . C5 . 2.889(3) yes
C2 . C9 . 3.510(3) yes
C2 . C14 6_555 3.470(3) yes
C2 . H1 . 0.957(3) no
C2 . H2 . 3.349(3) no
C2 . H3 . 2.707(3) no
C2 . H4 4_656 3.491(3) no
C2 . H6 1_655 3.375(3) no
C2 . H7 5_655 3.506(3) no
C2 . H10 6_555 3.547(3) no
C2 . H11 6_555 3.146(3) no
C2 . H12 5_655 3.494(3) no
C3 . C10 . 2.352(3) yes
C3 . C11 . 2.887(3) yes
C3 . C15 . 3.545(3) yes
C3 . H1 . 3.347(3) no
C3 . H2 . 0.957(3) no
C3 . H2 5_755 3.275(4) no
C3 . H7 5_655 3.509(3) no
C3 . H8 . 2.671(3) no
C3 . H12 5_655 3.356(3) no
C4 . C5 . 1.392(3) yes
C4 . C6 . 2.401(3) yes
C4 . C7 . 2.790(3) yes
C4 . C8 . 2.411(3) yes
C4 . C9 . 1.395(3) yes
C4 . H1 . 2.450(3) no
C4 . H3 . 2.046(3) no
C4 . H4 . 3.264(3) no
C4 . H6 . 3.272(3) no
C4 . H7 . 2.046(3) no
C4 . H10 6_555 3.122(3) no
C4 . H11 6_555 2.970(3) no
C5 . C6 . 1.385(3) yes
C5 . C7 . 2.411(3) yes
C5 . C8 . 2.775(3) yes
C5 . C9 . 2.406(3) yes
C5 . H1 . 2.582(3) no
C5 . H3 . 0.957(3) no
C5 . H4 . 2.035(3) no
C5 . H5 . 3.280(3) no
C5 . H7 . 3.270(3) no
C5 . H9 7_655 3.079(3) no
C5 . H10 7_655 3.330(3) no
C5 . H10 6_555 3.056(3) no
C6 . C7 . 1.384(3) yes
C6 . C8 . 2.389(3) yes
C6 . C9 . 2.763(3) yes
C6 . C12 7_655 3.573(3) yes
C6 . H1 4_656 3.331(3) no
C6 . H3 . 2.043(3) no
C6 . H4 . 0.959(3) no
C6 . H5 . 2.047(3) no
C6 . H6 . 3.255(3) no
C6 . H8 3_455 3.444(3) no
C6 . H9 3_455 2.963(3) no
C6 . H9 7_655 3.150(3) no
C6 . H10 7_655 3.395(3) no
C6 . H10 6_555 3.324(3) no
C7 . C8 . 1.387(3) yes
C7 . C9 . 2.407(3) yes
C7 . C12 3_455 3.532(3) yes
C7 . H3 . 3.274(3) no
C7 . H4 . 2.035(3) no
C7 . H5 . 0.963(3) no
C7 . H5 4_556 3.348(5) no
C7 . H6 . 2.041(3) no
C7 . H7 . 3.270(3) no
C7 . H8 3_455 3.438(3) no
C7 . H9 3_455 2.788(3) no
C7 . H10 7_555 3.456(3) no
C8 . C9 . 1.387(3) yes
C8 . H4 . 3.255(3) no
C8 . H5 . 2.052(3) no
C8 . H5 4_556 3.302(3) no
C8 . H6 . 0.956(3) no
C8 . H7 . 2.041(3) no
C8 . H9 3_455 3.412(3) no
C9 . H3 . 3.272(3) no
C9 . H5 . 3.279(3) no
C9 . H6 . 2.036(3) no
C9 . H7 . 0.957(3) no
C9 . H10 6_555 3.495(3) no
C9 . H11 6_555 2.933(3) no
C10 . C11 . 1.388(3) yes
C10 . C12 . 2.400(3) yes
C10 . C13 . 2.778(3) yes
C10 . C14 . 2.406(3) yes
C10 . C15 . 1.395(3) yes
C10 . C15 5_655 3.408(3) yes
C10 . H2 . 2.478(3) no
C10 . H2 5_755 3.177(3) no
C10 . H8 . 2.041(3) no
C10 . H9 . 3.263(3) no
C10 . H11 . 3.269(3) no
C10 . H12 . 2.047(3) no
C10 . H12 5_655 3.595(3) no
C11 . C12 . 1.386(3) yes
C11 . C13 . 2.411(3) yes
C11 . C14 . 2.776(3) yes
C11 . C15 . 2.405(3) yes
C11 . H2 . 2.594(3) no
C11 . H2 5_755 3.508(3) no
C11 . H5 3_545 3.418(3) no
C11 . H8 . 0.955(3) no
C11 . H9 . 2.037(3) no
C11 . H10 . 3.275(3) no
C11 . H12 . 3.271(3) no
C12 . C13 . 1.395(3) yes
C12 . C14 . 2.398(3) yes
C12 . C15 . 2.767(3) yes
C12 . H3 7_645 3.274(3) no
C12 . H4 7_645 2.994(3) no
C12 . H5 3_545 3.348(3) no
C12 . H8 . 2.040(3) no
C12 . H9 . 0.957(3) no
C12 . H10 . 2.049(3) no
C12 . H11 . 3.261(3) no
C13 . C14 . 1.377(3) yes
C13 . C15 . 2.392(3) yes
C13 . H1 6_554 3.157(3) no
C13 . H3 7_645 3.273(3) no
C13 . H4 7_645 2.980(3) no
C13 . H5 7_545 2.967(3) no
C13 . H8 . 3.274(3) no
C13 . H9 . 2.051(3) no
C13 . H10 . 0.958(3) no
C13 . H11 . 2.029(3) no
C13 . H12 . 3.259(3) no
C14 . C15 . 1.381(3) yes
C14 . H1 6_554 3.280(3) no
C14 . H5 7_545 3.450(3) no
C14 . H8 5_655 3.540(3) no
C14 . H9 . 3.263(3) no
C14 . H10 . 2.035(3) no
C14 . H11 . 0.956(3) no
C14 . H12 . 2.040(3) no
C14 . H12 2_655 3.375(3) no
C15 . H2 5_755 3.577(3) no
C15 . H8 . 3.270(3) no
C15 . H8 5_655 3.590(3) no
C15 . H10 . 3.258(3) no
C15 . H11 . 2.033(3) no
C15 . H12 . 0.960(3) no
C15 . H12 2_655 3.505(4) no

loop_
_geom_torsion_atom_site_label_1
_geom_torsion_site_symmetry_1
_geom_torsion_atom_site_label_2
_geom_torsion_site_symmetry_2
_geom_torsion_atom_site_label_3
_geom_torsion_site_symmetry_3
_geom_torsion_atom_site_label_4
_geom_torsion_site_symmetry_4
_geom_torsion
_geom_torsion_publ_flag
N2 . Cu1 . N1 . C2 . -0.6(2) yes
N2 . Cu1 . N1 . C4 . -179.9(2) yes
N1 . Cu1 . N2 . C3 . -0.0(2) yes
N1 . Cu1 . N2 . C10 . 175.0(2) yes
Cu1 . N1 . C2 . C1 . 2.0(3) yes
C4 . N1 . C2 . C1 . -178.8(2) yes
Cu1 . N1 . C4 . C5 . -140.5(2) yes
Cu1 . N1 . C4 . C9 . 39.0(2) yes
C2 . N1 . C4 . C5 . 40.3(3) yes
C2 . N1 . C4 . C9 . -140.3(2) yes
Cu1 . N2 . C3 . C1 . -0.6(3) yes
C10 . N2 . C3 . C1 . -175.6(2) yes
Cu1 . N2 . C10 . C11 . -140.0(2) yes
Cu1 . N2 . C10 . C15 . 36.0(2) yes
C3 . N2 . C10 . C11 . 35.3(3) yes
C3 . N2 . C10 . C15 . -148.7(2) yes
O1 . N3 . C1 . C2 . -1.5(3) yes
O1 . N3 . C1 . C3 . -177.0(2) yes
O2 . N3 . C1 . C2 . 178.6(2) yes
O2 . N3 . C1 . C3 . 3.1(3) yes
N3 . C1 . C2 . N1 . -177.7(2) yes
C3 . C1 . C2 . N1 . -2.9(4) yes
N3 . C1 . C3 . N2 . 176.9(2) yes
C2 . C1 . C3 . N2 . 2.1(4) yes
N1 . C4 . C5 . C6 . -177.9(2) yes
C9 . C4 . C5 . C6 . 2.7(3) yes
N1 . C4 . C9 . C8 . 178.2(2) yes
C5 . C4 . C9 . C8 . -2.3(3) yes
C4 . C5 . C6 . C7 . -1.4(3) yes
C5 . C6 . C7 . C8 . -0.3(4) yes
C6 . C7 . C8 . C9 . 0.7(4) yes
C7 . C8 . C9 . C4 . 0.6(4) yes
N2 . C10 . C11 . C12 . 177.5(2) yes
C15 . C10 . C11 . C12 . 1.6(3) yes
N2 . C10 . C15 . C14 . -176.9(2) yes
C11 . C10 . C15 . C14 . -0.8(3) yes
C10 . C11 . C12 . C13 . -1.2(3) yes
C11 . C12 . C13 . C14 . 0.1(3) yes
C12 . C13 . C14 . C15 . 0.7(4) yes
C13 . C14 . C15 . C10 . -0.4(3) yes
